data_7061223
loop_
_publ_author_name
'Costa, Let\'icia D.'
'Guieu, Samuel'
'Faustino, Maria do Amparo F.'
'Tom\'e, Augusto C.'

_publ_section_title
;
 Straightforward synthesis of thiazolo[5,4-c]isoquinolines from
 dithiooxamide and 2-halobenzaldehydes
;
_journal_issue 8
_journal_name_full 'New Journal of Chemistry'
_journal_page_first 3602
_journal_page_last 3615
_journal_paper_doi 10.1039/D1NJ05536D
_journal_volume 46
_journal_year 2022
_chemical_formula_moiety 'C16 H3 F7 N2 S'
_chemical_formula_sum 'C16 H3 F7 N2 S'
_chemical_formula_weight 388.26
_chemical_name_systematic
;
 6,7,9-trifluoro-2-(2,3,5,6-tetrafluorophenyl)thiazolo[5,4-c]isoquinoline
;
_space_group_crystal_system monoclinic
_space_group_IT_number 14
_space_group_name_Hall '-P 2yn'
_space_group_name_H-M_alt 'P 1 21/n 1'
_atom_sites_solution_hydrogens geom
_atom_sites_solution_primary direct
_atom_sites_solution_secondary difmap
_audit_creation_method SHELXL-2014
_audit_update_record
;
2021-07-29 deposited with the CCDC.	2022-01-20 downloaded from the CCDC.
;
_cell_angle_alpha 90
_cell_angle_beta 95.57(4)
_cell_angle_gamma 90
_cell_formula_units_Z 4
_cell_length_a 16.53(3)
_cell_length_b 3.794(6)
_cell_length_c 21.65(3)
_cell_measurement_reflns_used 36
_cell_measurement_temperature 293(2)
_cell_measurement_theta_max 28.861
_cell_measurement_theta_min 2.477
_cell_volume 1351(4)
_computing_cell_refinement 'Bruker SMART'
_computing_data_collection 'Bruker SMART'
_computing_data_reduction 'Bruker SAINT'
_computing_molecular_graphics 'PLATON (Spek, 2009)'
_computing_publication_material 'SHELXL-2014 (Sheldrick, 2014)'
_computing_structure_refinement 'SHELXL-2014 (Sheldrick, 2014)'
_computing_structure_solution 'SHELXL-2014 (Sheldrick, 2014)'
_diffrn_ambient_temperature 293(2)
_diffrn_measured_fraction_theta_full 0.998
_diffrn_measured_fraction_theta_max 0.992
_diffrn_measurement_device_type ccd
_diffrn_measurement_method 'omega and phi scans'
_diffrn_radiation_type MoK\a
_diffrn_radiation_wavelength 0.71076
_diffrn_reflns_av_R_equivalents 0.0680
_diffrn_reflns_av_unetI/netI 0.0489
_diffrn_reflns_Laue_measured_fraction_full 0.998
_diffrn_reflns_Laue_measured_fraction_max 0.992
_diffrn_reflns_limit_h_max 22
_diffrn_reflns_limit_h_min -22
_diffrn_reflns_limit_k_max 5
_diffrn_reflns_limit_k_min -5
_diffrn_reflns_limit_l_max 29
_diffrn_reflns_limit_l_min -27
_diffrn_reflns_number 17784
_diffrn_reflns_point_group_measured_fraction_full 0.998
_diffrn_reflns_point_group_measured_fraction_max 0.992
_diffrn_reflns_theta_full 25.243
_diffrn_reflns_theta_max 28.861
_diffrn_reflns_theta_min 2.477
_diffrn_source 'fine-focus sealed tube'
_exptl_absorpt_coefficient_mu 0.331
_exptl_absorpt_correction_type multi-scan
_exptl_absorpt_process_details '(SADABS; Bruker, 2008)'
_exptl_crystal_colour yellow
_exptl_crystal_density_diffrn 1.909
_exptl_crystal_description needle
_exptl_crystal_F_000 768
_exptl_crystal_recrystallization_method 'Re-crystallisation from solvent'
_exptl_crystal_size_max 0.800
_exptl_crystal_size_mid 0.150
_exptl_crystal_size_min 0.100
_exptl_transmission_factor_max 0.7458
_exptl_transmission_factor_min 0.4546
_refine_diff_density_max 1.062
_refine_diff_density_min -0.637
_refine_diff_density_rms 0.120
_refine_ls_extinction_method none
_refine_ls_goodness_of_fit_ref 1.058
_refine_ls_hydrogen_treatment constr
_refine_ls_matrix_type full
_refine_ls_number_parameters 235
_refine_ls_number_reflns 3516
_refine_ls_number_restraints 0
_refine_ls_restrained_S_all 1.058
_refine_ls_R_factor_all 0.0784
_refine_ls_R_factor_gt 0.0612
_refine_ls_shift/su_max 0.001
_refine_ls_shift/su_mean 0.000
_refine_ls_structure_factor_coef Fsqd
_refine_ls_weighting_details 'w=1/[\s^2^(Fo^2^)+(0.1117P)^2^+0.6997P] where P=(Fo^2^+2Fc^2^)/3'
_refine_ls_weighting_scheme calc
_refine_ls_wR_factor_gt 0.1604
_refine_ls_wR_factor_ref 0.1779
_reflns_Friedel_coverage 0.000
_reflns_number_gt 2749
_reflns_number_total 3516
_reflns_threshold_expression 'I > 2\s(I)'
_cod_data_source_file d1nj05536d2.cif
_cod_data_source_block shelx_CCDC4
_cod_depositor_comments 'Adding full bibliography for 7061219--7061230.cif.'
_cod_original_sg_symbol_H-M 'P 21/n'
_cod_database_code 7061223
_shelx_space_group_comment
;
The symmetry employed for this shelxl refinement is uniquely defined
by the following loop, which should always be used as a source of
symmetry information in preference to the above space-group names.
They are only intended as comments.
;
_shelx_estimated_absorpt_t_min 0.778
_shelx_estimated_absorpt_t_max 0.968
_shelxl_version_number 2014-3

loop_
_space_group_symop_operation_xyz
'x, y, z'
'-x+1/2, y+1/2, -z+1/2'
'-x, -y, -z'
'x-1/2, -y-1/2, z-1/2'

loop_
_atom_site_label
_atom_site_type_symbol
_atom_site_fract_x
_atom_site_fract_y
_atom_site_fract_z
_atom_site_U_iso_or_equiv
_atom_site_adp_type
_atom_site_occupancy
_atom_site_site_symmetry_order
_atom_site_calc_flag
_atom_site_refinement_flags_posn
_atom_site_refinement_flags_adp
_atom_site_refinement_flags_occupancy
_atom_site_disorder_assembly
_atom_site_disorder_group
S1 S 0.58203(3) 0.23153(15) 0.33147(3) 0.02244(19) Uani 1 1 d . . . . .
F1 F 0.15419(10) 0.7540(5) 0.43980(8) 0.0372(4) Uani 1 1 d . . . . .
F2 F 0.30507(8) 0.8446(4) 0.26811(6) 0.0234(3) Uani 1 1 d . . . . .
F3 F 0.27906(10) 0.4312(5) 0.50551(7) 0.0378(4) Uani 1 1 d . . . . .
F4 F 0.68543(9) 0.1624(4) 0.24404(7) 0.0333(4) Uani 1 1 d . . . . .
F5 F 0.50838(11) 0.7693(5) 0.04995(7) 0.0393(4) Uani 1 1 d . . . . .
F6 F 0.44679(9) 0.7409(4) 0.15636(7) 0.0290(4) Uani 1 1 d . . . . .
F7 F 0.74716(10) 0.2134(5) 0.13646(9) 0.0438(5) Uani 1 1 d . . . . .
N1 N 0.45544(11) 0.5293(5) 0.27270(8) 0.0191(4) Uani 1 1 d . . . . .
N2 N 0.49427(13) 0.2131(5) 0.43097(10) 0.0242(4) Uani 1 1 d . . . . .
C1 C 0.22239(15) 0.6905(7) 0.41312(12) 0.0254(5) Uani 1 1 d . . . . .
C2 C 0.28610(15) 0.5281(7) 0.44642(10) 0.0261(5) Uani 1 1 d . . . . .
C3 C 0.35833(14) 0.4562(6) 0.41991(10) 0.0213(5) Uani 1 1 d . . . . .
C4 C 0.36404(13) 0.5581(6) 0.35757(10) 0.0182(4) Uani 1 1 d . . . . .
C5 C 0.43759(13) 0.4721(6) 0.33232(10) 0.0178(4) Uani 1 1 d . . . . .
C6 C 0.52855(13) 0.4167(6) 0.26545(10) 0.0200(4) Uani 1 1 d . . . . .
C7 C 0.56311(13) 0.4457(6) 0.20595(10) 0.0209(5) Uani 1 1 d . . . . .
C8 C 0.64021(15) 0.3193(6) 0.19702(12) 0.0258(5) Uani 1 1 d . . . . .
C9 C 0.67234(15) 0.3426(7) 0.14106(13) 0.0303(6) Uani 1 1 d . . . . .
C10 C 0.62944(17) 0.4914(7) 0.09025(13) 0.0339(6) Uani 1 1 d . . . . .
H1 H 0.6512 0.5061 0.0523 0.041 Uiso 1 1 calc R U . . .
C11 C 0.22696(15) 0.7968(6) 0.35174(11) 0.0235(5) Uani 1 1 d . . . . .
H3 H 0.1833 0.9076 0.3293 0.028 Uiso 1 1 calc R U . . .
C12 C 0.29751(15) 0.7326(6) 0.32592(10) 0.0194(5) Uani 1 1 d . . . . .
C13 C 0.49853(14) 0.3073(6) 0.37083(10) 0.0202(5) Uani 1 1 d . . . . .
C14 C 0.42580(16) 0.2829(6) 0.45389(11) 0.0243(5) Uani 1 1 d . . . . .
H2 H 0.4205 0.2162 0.4946 0.029 Uiso 1 1 calc R U . . .
C15 C 0.55296(16) 0.6182(7) 0.09766(11) 0.0288(5) Uani 1 1 d . . . . .
C16 C 0.52027(14) 0.5998(6) 0.15373(11) 0.0235(5) Uani 1 1 d . . . . .

loop_
_atom_site_aniso_label
_atom_site_aniso_U_11
_atom_site_aniso_U_22
_atom_site_aniso_U_33
_atom_site_aniso_U_23
_atom_site_aniso_U_13
_atom_site_aniso_U_12
S1 0.0176(3) 0.0225(3) 0.0253(3) 0.0017(2) -0.0081(2) 0.0014(2)
F1 0.0294(9) 0.0523(10) 0.0313(9) -0.0051(7) 0.0099(7) 0.0018(7)
F2 0.0197(7) 0.0309(7) 0.0183(6) 0.0049(5) -0.0047(5) 0.0018(6)
F3 0.0416(9) 0.0533(10) 0.0184(7) 0.0041(7) 0.0020(6) -0.0046(8)
F4 0.0206(7) 0.0404(9) 0.0375(9) 0.0007(7) -0.0044(6) 0.0060(7)
F5 0.0464(11) 0.0484(10) 0.0227(8) 0.0081(6) 0.0008(7) 0.0043(7)
F6 0.0214(7) 0.0399(9) 0.0247(7) 0.0069(6) -0.0028(6) 0.0055(6)
F7 0.0255(9) 0.0567(11) 0.0507(11) -0.0060(8) 0.0108(8) 0.0057(7)
N1 0.0178(9) 0.0189(9) 0.0194(9) 0.0007(7) -0.0039(7) -0.0015(7)
N2 0.0274(11) 0.0232(10) 0.0198(10) 0.0030(7) -0.0093(8) -0.0038(8)
C1 0.0232(12) 0.0294(12) 0.0237(12) -0.0063(9) 0.0025(9) -0.0033(9)
C2 0.0331(13) 0.0301(12) 0.0149(10) -0.0034(9) 0.0009(9) -0.0088(10)
C3 0.0259(11) 0.0208(10) 0.0159(10) -0.0020(8) -0.0053(8) -0.0061(9)
C4 0.0194(10) 0.0172(10) 0.0164(10) -0.0014(7) -0.0058(8) -0.0032(8)
C5 0.0178(10) 0.0164(10) 0.0178(10) 0.0000(7) -0.0052(8) -0.0023(8)
C6 0.0168(10) 0.0174(10) 0.0244(11) -0.0016(8) -0.0059(8) -0.0027(8)
C7 0.0175(10) 0.0181(10) 0.0260(11) -0.0024(8) -0.0023(8) -0.0035(8)
C8 0.0210(11) 0.0235(11) 0.0315(13) -0.0024(9) -0.0043(9) -0.0019(9)
C9 0.0192(12) 0.0308(13) 0.0412(15) -0.0068(11) 0.0043(10) -0.0018(10)
C10 0.0366(15) 0.0342(14) 0.0325(13) -0.0040(11) 0.0112(11) -0.0081(12)
C11 0.0199(11) 0.0251(11) 0.0244(12) -0.0032(9) -0.0040(9) -0.0013(9)
C12 0.0201(11) 0.0199(10) 0.0170(10) -0.0018(8) -0.0045(8) -0.0028(8)
C13 0.0200(11) 0.0195(10) 0.0192(10) 0.0008(8) -0.0073(8) -0.0032(8)
C14 0.0302(13) 0.0231(11) 0.0178(11) 0.0016(8) -0.0061(9) -0.0050(9)
C15 0.0326(13) 0.0283(12) 0.0247(12) 0.0024(9) -0.0006(10) -0.0041(10)
C16 0.0193(11) 0.0224(11) 0.0280(12) -0.0003(9) -0.0015(9) -0.0035(9)

loop_
_atom_type_symbol
_atom_type_description
_atom_type_scat_dispersion_real
_atom_type_scat_dispersion_imag
_atom_type_scat_source
C C 0.0033 0.0016 'International Tables Vol C Tables 4.2.6.8 and 6.1.1.4'
H H 0.0000 0.0000 'International Tables Vol C Tables 4.2.6.8 and 6.1.1.4'
N N 0.0061 0.0033 'International Tables Vol C Tables 4.2.6.8 and 6.1.1.4'
F F 0.0171 0.0103 'International Tables Vol C Tables 4.2.6.8 and 6.1.1.4'
S S 0.1246 0.1234 'International Tables Vol C Tables 4.2.6.8 and 6.1.1.4'

loop_
_geom_angle_atom_site_label_1
_geom_angle_atom_site_label_2
_geom_angle_atom_site_label_3
_geom_angle
_geom_angle_site_symmetry_1
_geom_angle_site_symmetry_3
_geom_angle_publ_flag
C13 S1 C6 88.38(15) . . ?
C6 N1 C5 110.37(18) . . ?
C14 N2 C13 116.0(2) . . ?
F1 C1 C2 119.5(2) . . ?
F1 C1 C11 119.0(2) . . ?
C2 C1 C11 121.5(2) . . ?
F3 C2 C1 119.5(2) . . ?
F3 C2 C3 119.4(2) . . ?
C1 C2 C3 121.1(2) . . ?
C2 C3 C4 118.4(2) . . ?
C2 C3 C14 122.0(2) . . ?
C4 C3 C14 119.6(2) . . ?
C12 C4 C3 118.2(2) . . ?
C12 C4 C5 125.5(2) . . ?
C3 C4 C5 116.3(2) . . ?
N1 C5 C13 115.2(2) . . ?
N1 C5 C4 126.73(19) . . ?
C13 C5 C4 118.0(2) . . ?
N1 C6 C7 121.7(2) . . ?
N1 C6 S1 115.63(18) . . ?
C7 C6 S1 122.63(19) . . ?
C8 C7 C16 115.4(2) . . ?
C8 C7 C6 122.5(2) . . ?
C16 C7 C6 122.1(2) . . ?
F4 C8 C9 117.6(2) . . ?
F4 C8 C7 119.8(2) . . ?
C9 C8 C7 122.6(2) . . ?
F7 C9 C10 119.9(3) . . ?
F7 C9 C8 118.7(2) . . ?
C10 C9 C8 121.4(3) . . ?
C9 C10 C15 117.4(2) . . ?
C9 C10 H1 121.3 . . ?
C15 C10 H1 121.3 . . ?
C12 C11 C1 117.8(2) . . ?
C12 C11 H3 121.1 . . ?
C1 C11 H3 121.1 . . ?
F2 C12 C11 119.2(2) . . ?
F2 C12 C4 117.8(2) . . ?
C11 C12 C4 123.0(2) . . ?
N2 C13 C5 126.2(2) . . ?
N2 C13 S1 123.45(19) . . ?
C5 C13 S1 110.4(2) . . ?
N2 C14 C3 123.9(2) . . ?
N2 C14 H2 118.1 . . ?
C3 C14 H2 118.1 . . ?
F5 C15 C10 120.2(2) . . ?
F5 C15 C16 117.9(3) . . ?
C10 C15 C16 121.9(2) . . ?
F6 C16 C15 117.0(2) . . ?
F6 C16 C7 121.6(2) . . ?
C15 C16 C7 121.4(2) . . ?

loop_
_geom_bond_atom_site_label_1
_geom_bond_atom_site_label_2
_geom_bond_distance
_geom_bond_site_symmetry_2
_geom_bond_publ_flag
S1 C13 1.715(3) . ?
S1 C6 1.753(3) . ?
F1 C1 1.337(3) . ?
F2 C12 1.339(3) . ?
F3 C2 1.347(3) . ?
F4 C8 1.342(3) . ?
F5 C15 1.338(3) . ?
F6 C16 1.333(3) . ?
F7 C9 1.343(3) . ?
N1 C6 1.305(3) . ?
N1 C5 1.369(3) . ?
N2 C14 1.306(4) . ?
N2 C13 1.358(4) . ?
C1 C2 1.364(4) . ?
C1 C11 1.398(4) . ?
C2 C3 1.401(4) . ?
C3 C4 1.416(4) . ?
C3 C14 1.435(4) . ?
C4 C12 1.404(3) . ?
C4 C5 1.418(4) . ?
C5 C13 1.392(3) . ?
C6 C7 1.463(4) . ?
C7 C8 1.392(4) . ?
C7 C16 1.402(4) . ?
C8 C9 1.372(4) . ?
C9 C10 1.371(4) . ?
C10 C15 1.376(4) . ?
C10 H1 0.9300 . ?
C11 C12 1.363(4) . ?
C11 H3 0.9300 . ?
C14 H2 0.9300 . ?
C15 C16 1.377(4) . ?

loop_
_geom_hbond_atom_site_label_D
_geom_hbond_atom_site_label_H
_geom_hbond_atom_site_label_A
_geom_hbond_distance_DH
_geom_hbond_distance_HA
_geom_hbond_distance_DA
_geom_hbond_angle_DHA
_geom_hbond_site_symmetry_A
C10 H1 F1 0.93 2.60 3.459(6) 153.0 4_675
C11 H3 F6 0.93 2.54 3.319(5) 141.6 2
C14 H2 N2 0.93 2.61 3.295(5) 131.4 3_656
C10 H1 F1 0.93 2.60 3.459(6) 153.0 4_675
C11 H3 F6 0.93 2.54 3.319(5) 141.6 2
C14 H2 N2 0.93 2.61 3.295(5) 131.4 3_656

loop_
_geom_torsion_atom_site_label_1
_geom_torsion_atom_site_label_2
_geom_torsion_atom_site_label_3
_geom_torsion_atom_site_label_4
_geom_torsion
_geom_torsion_site_symmetry_1
_geom_torsion_site_symmetry_2
_geom_torsion_site_symmetry_3
_geom_torsion_site_symmetry_4
_geom_torsion_publ_flag
F1 C1 C2 F3 0.6(4) . . . . ?
C11 C1 C2 F3 179.8(2) . . . . ?
F1 C1 C2 C3 179.7(2) . . . . ?
C11 C1 C2 C3 -1.1(4) . . . . ?
F3 C2 C3 C4 179.49(19) . . . . ?
C1 C2 C3 C4 0.4(4) . . . . ?
F3 C2 C3 C14 -0.3(3) . . . . ?
C1 C2 C3 C14 -179.4(2) . . . . ?
C2 C3 C4 C12 1.3(3) . . . . ?
C14 C3 C4 C12 -178.9(2) . . . . ?
C2 C3 C4 C5 -178.54(19) . . . . ?
C14 C3 C4 C5 1.2(3) . . . . ?
C6 N1 C5 C13 -0.9(3) . . . . ?
C6 N1 C5 C4 -179.8(2) . . . . ?
C12 C4 C5 N1 -3.0(4) . . . . ?
C3 C4 C5 N1 176.85(19) . . . . ?
C12 C4 C5 C13 178.1(2) . . . . ?
C3 C4 C5 C13 -2.0(3) . . . . ?
C5 N1 C6 C7 -179.97(19) . . . . ?
C5 N1 C6 S1 -0.2(2) . . . . ?
C13 S1 C6 N1 0.93(18) . . . . ?
C13 S1 C6 C7 -179.31(19) . . . . ?
N1 C6 C7 C8 -178.4(2) . . . . ?
S1 C6 C7 C8 1.8(3) . . . . ?
N1 C6 C7 C16 0.9(3) . . . . ?
S1 C6 C7 C16 -178.88(17) . . . . ?
C16 C7 C8 F4 -179.0(2) . . . . ?
C6 C7 C8 F4 0.3(3) . . . . ?
C16 C7 C8 C9 -0.1(3) . . . . ?
C6 C7 C8 C9 179.2(2) . . . . ?
F4 C8 C9 F7 -1.0(4) . . . . ?
C7 C8 C9 F7 -179.9(2) . . . . ?
F4 C8 C9 C10 178.5(2) . . . . ?
C7 C8 C9 C10 -0.5(4) . . . . ?
F7 C9 C10 C15 179.7(2) . . . . ?
C8 C9 C10 C15 0.3(4) . . . . ?
F1 C1 C11 C12 179.2(2) . . . . ?
C2 C1 C11 C12 0.1(4) . . . . ?
C1 C11 C12 F2 -177.17(19) . . . . ?
C1 C11 C12 C4 1.7(3) . . . . ?
C3 C4 C12 F2 176.51(18) . . . . ?
C5 C4 C12 F2 -3.7(3) . . . . ?
C3 C4 C12 C11 -2.4(3) . . . . ?
C5 C4 C12 C11 177.4(2) . . . . ?
C14 N2 C13 C5 0.7(3) . . . . ?
C14 N2 C13 S1 -178.66(17) . . . . ?
N1 C5 C13 N2 -177.8(2) . . . . ?
C4 C5 C13 N2 1.2(3) . . . . ?
N1 C5 C13 S1 1.6(2) . . . . ?
C4 C5 C13 S1 -179.41(16) . . . . ?
C6 S1 C13 N2 178.1(2) . . . . ?
C6 S1 C13 C5 -1.34(17) . . . . ?
C13 N2 C14 C3 -1.6(3) . . . . ?
C2 C3 C14 N2 -179.6(2) . . . . ?
C4 C3 C14 N2 0.7(3) . . . . ?
C9 C10 C15 F5 179.4(2) . . . . ?
C9 C10 C15 C16 0.4(4) . . . . ?
F5 C15 C16 F6 -1.2(3) . . . . ?
C10 C15 C16 F6 177.9(2) . . . . ?
F5 C15 C16 C7 -180.0(2) . . . . ?
C10 C15 C16 C7 -0.9(4) . . . . ?
C8 C7 C16 F6 -178.0(2) . . . . ?
C6 C7 C16 F6 2.7(3) . . . . ?
C8 C7 C16 C15 0.8(3) . . . . ?
C6 C7 C16 C15 -178.6(2) . . . . ?
